data_4086901
loop_
_publ_author_name
'Bayram, Melike'
'Naglav, Dominik'
'W\"olper, Christoph'
'Schulz, Stephan'

_publ_contact_author
;
         Prof. Dr. Schulz, Stephan
         Fachbereich Chemie der
         Universit\"at Duisburg-Essen
         Campus Essen, Universit\"atsstr. 7
         D-45141 Essen, Germany
;
_publ_section_title
;
 Syntheses and Structures of Homo- and Heteroleptic Beryllium Complexes
 Containing N,N&#x2032;-Chelating Ligands
;
_journal_name_full Organometallics
_journal_paper_doi 10.1021/acs.organomet.6b00865
_journal_year 2017
_chemical_formula_sum 'C16 H46 Be N4 S2 Si4'
_chemical_formula_weight 480.06
_space_group_crystal_system monoclinic
_space_group_IT_number 15
_space_group_name_Hall '-C 2yc'
_space_group_name_H-M_alt 'C 1 2/c 1'
_symmetry_space_group_name_Hall '-C 2yc'
_symmetry_space_group_name_H-M 'C 1 2/c 1'
_atom_sites_solution_hydrogens geom
_atom_sites_solution_primary direct
_atom_sites_solution_secondary difmap
_audit_creation_method SHELXL-2014/7
_cell_angle_alpha 90
_cell_angle_beta 116.523(3)
_cell_angle_gamma 90
_cell_formula_units_Z 4
_cell_length_a 20.0458(16)
_cell_length_b 9.0862(7)
_cell_length_c 17.6799(14)
_cell_measurement_reflns_used 9741
_cell_measurement_temperature 100(1)
_cell_measurement_theta_max 33.14
_cell_measurement_theta_min 2.56
_cell_volume 2881.3(4)
_computing_cell_refinement 'BRUKER D8 KAPPA APEX 2 (3.0-2009)'
_computing_data_collection 'BRUKER D8 KAPPA APEX 2 (3.0-2009)'
_computing_data_reduction 'BRUKER D8 KAPPA APEX 2 (3.0-2009)'
_computing_molecular_graphics 'BRUKER AXS SHELXTL (c) 2008 / Vers. 2008/4'
_computing_publication_material 'BRUKER AXS SHELXTL (c) 2008 / Vers. 2008/4'
_computing_structure_refinement 'SHELXL-2014/7 (Sheldrick, 2014)'
_computing_structure_solution 'BRUKER D8 KAPPA APEX 2 (3.0-2009)'
_diffrn_ambient_temperature 100(1)
_diffrn_detector_area_resol_mean 512
_diffrn_measured_fraction_theta_full 1.000
_diffrn_measured_fraction_theta_max 0.989
_diffrn_measurement_device_type
; 
 Bruker D8 KAPPA series II with APEX II area detector system
;
_diffrn_measurement_method
;
 Data collection strategy APEX 2/COSMO
;
_diffrn_radiation_monochromator 'Triumph Goebel mirror'
_diffrn_radiation_source 'fine-focus sealed tube'
_diffrn_radiation_type MoK\a
_diffrn_radiation_wavelength 0.71073
_diffrn_reflns_av_R_equivalents 0.0309
_diffrn_reflns_av_unetI/netI 0.0175
_diffrn_reflns_Laue_measured_fraction_full 1.000
_diffrn_reflns_Laue_measured_fraction_max 0.989
_diffrn_reflns_limit_h_max 30
_diffrn_reflns_limit_h_min -30
_diffrn_reflns_limit_k_max 12
_diffrn_reflns_limit_k_min -13
_diffrn_reflns_limit_l_max 26
_diffrn_reflns_limit_l_min -26
_diffrn_reflns_number 29875
_diffrn_reflns_point_group_measured_fraction_full 1.000
_diffrn_reflns_point_group_measured_fraction_max 0.989
_diffrn_reflns_theta_full 25.242
_diffrn_reflns_theta_max 32.572
_diffrn_reflns_theta_min 2.271
_exptl_absorpt_coefficient_mu 0.361
_exptl_absorpt_correction_T_max 0.75
_exptl_absorpt_correction_T_min 0.69
_exptl_absorpt_correction_type multi-scan
_exptl_absorpt_process_details
; 
 BRUKER AXS SMART APEX 2 Vers. 3.0-2009
 R.H. Blessing, Acta Cryst. (1995) A51 33-38 
;
_exptl_crystal_colour colourless
_exptl_crystal_density_diffrn 1.107
_exptl_crystal_description block
_exptl_crystal_F_000 1048
_exptl_crystal_size_max 0.288
_exptl_crystal_size_mid 0.237
_exptl_crystal_size_min 0.134
_refine_diff_density_max 0.422
_refine_diff_density_min -0.345
_refine_diff_density_rms 0.056
_refine_ls_extinction_method none
_refine_ls_goodness_of_fit_ref 1.123
_refine_ls_hydrogen_treatment constr
_refine_ls_matrix_type full
_refine_ls_number_parameters 130
_refine_ls_number_reflns 5197
_refine_ls_number_restraints 0
_refine_ls_restrained_S_all 1.123
_refine_ls_R_factor_all 0.0291
_refine_ls_R_factor_gt 0.0239
_refine_ls_shift/su_max 0.001
_refine_ls_shift/su_mean 0.000
_refine_ls_structure_factor_coef Fsqd
_refine_ls_weighting_details 'w=1/[\s^2^(Fo^2^)+(0.0293P)^2^+1.6371P] where P=(Fo^2^+2Fc^2^)/3'
_refine_ls_weighting_scheme calc
_refine_ls_wR_factor_gt 0.0648
_refine_ls_wR_factor_ref 0.0696
_reflns_Friedel_coverage 0.000
_reflns_number_gt 4659
_reflns_number_total 5197
_reflns_threshold_expression 'I > 2\s(I)'
_cod_data_source_file om6b00865_si_002.cif
_cod_data_source_block mb_177m
_cod_depositor_comments
;
The following automatic conversions were performed:

'_atom_sites_solution_secondary' value 'diffmap' was changed to
'difmap'.

Automatic conversion script
Id: cif_fix_values 6452 2018-10-05 10:23:21Z andrius 
;
_cod_database_code 4086901
_shelx_shelxl_version_number 2014/7
_shelx_space_group_comment
;
The symmetry employed for this shelxl refinement is uniquely defined
by the following loop, which should always be used as a source of
symmetry information in preference to the above space-group names.
They are only intended as comments.
;
_shelx_estimated_absorpt_t_min 0.903
_shelx_estimated_absorpt_t_max 0.953

loop_
_space_group_symop_operation_xyz
'x, y, z'
'-x, y, -z+1/2'
'x+1/2, y+1/2, z'
'-x+1/2, y+1/2, -z+1/2'
'-x, -y, -z'
'x, -y, z-1/2'
'-x+1/2, -y+1/2, -z'
'x+1/2, -y+1/2, z-1/2'

loop_
_atom_site_label
_atom_site_type_symbol
_atom_site_fract_x
_atom_site_fract_y
_atom_site_fract_z
_atom_site_U_iso_or_equiv
_atom_site_adp_type
_atom_site_occupancy
_atom_site_site_symmetry_order
_atom_site_calc_flag
_atom_site_refinement_flags_posn
_atom_site_refinement_flags_adp
_atom_site_refinement_flags_occupancy
S1 S 0.00770(2) 0.37622(2) 0.38768(2) 0.01481(5) Uani 1 1 d . . .
Si1 Si 0.11360(2) 0.59776(3) 0.37307(2) 0.01636(5) Uani 1 1 d . . .
Si2 Si -0.12391(2) 0.18680(3) 0.28666(2) 0.01649(5) Uani 1 1 d . . .
N1 N 0.05662(4) 0.44495(8) 0.34427(4) 0.01515(12) Uani 1 1 d . . .
N2 N -0.04086(4) 0.27200(8) 0.30720(4) 0.01588(12) Uani 1 1 d . . .
C1 C 0.08799(6) 0.72851(11) 0.43749(6) 0.02731(18) Uani 1 1 d . . .
H1A H 0.1195 0.8165 0.4501 0.041 Uiso 1 1 calc R U .
H1B H 0.0956 0.6808 0.4904 0.041 Uiso 1 1 calc R U .
H1C H 0.0355 0.7568 0.4057 0.041 Uiso 1 1 calc R U .
C2 C 0.10363(5) 0.68670(11) 0.27349(6) 0.02477(17) Uani 1 1 d . . .
H2A H 0.1129 0.6138 0.2384 0.037 Uiso 1 1 calc R U .
H2B H 0.1397 0.7672 0.2872 0.037 Uiso 1 1 calc R U .
H2C H 0.0530 0.7259 0.2425 0.037 Uiso 1 1 calc R U .
C3 C 0.21465(5) 0.54908(13) 0.43389(6) 0.0294(2) Uani 1 1 d . . .
H3A H 0.2265 0.4672 0.4059 0.044 Uiso 1 1 calc R U .
H3B H 0.2250 0.5200 0.4915 0.044 Uiso 1 1 calc R U .
H3C H 0.2453 0.6346 0.4361 0.044 Uiso 1 1 calc R U .
C4 C -0.11037(6) 0.03387(11) 0.36260(6) 0.02542(17) Uani 1 1 d . . .
H4A H -0.1576 -0.0188 0.3456 0.038 Uiso 1 1 calc R U .
H4B H -0.0940 0.0744 0.4195 0.038 Uiso 1 1 calc R U .
H4C H -0.0725 -0.0342 0.3625 0.038 Uiso 1 1 calc R U .
C5 C -0.15989(6) 0.11083(11) 0.17776(6) 0.02638(18) Uani 1 1 d . . .
H5A H -0.1727 0.1919 0.1371 0.040 Uiso 1 1 calc R U .
H5B H -0.2044 0.0513 0.1651 0.040 Uiso 1 1 calc R U .
H5C H -0.1215 0.0492 0.1737 0.040 Uiso 1 1 calc R U .
C6 C -0.19357(5) 0.31735(12) 0.29238(7) 0.0303(2) Uani 1 1 d . . .
H6A H -0.2011 0.3998 0.2536 0.045 Uiso 1 1 calc R U .
H6B H -0.1751 0.3547 0.3502 0.045 Uiso 1 1 calc R U .
H6C H -0.2410 0.2660 0.2763 0.045 Uiso 1 1 calc R U .
C7 C 0.06819(5) 0.24935(10) 0.46785(5) 0.02160(16) Uani 1 1 d . . .
H7A H 0.0376 0.1800 0.4824 0.026 Uiso 1 1 calc R U .
H7B H 0.0972 0.1915 0.4454 0.026 Uiso 1 1 calc R U .
C8 C 0.12138(6) 0.33097(13) 0.54702(6) 0.0316(2) Uani 1 1 d . . .
H8A H 0.1512 0.4006 0.5326 0.047 Uiso 1 1 calc R U .
H8B H 0.1544 0.2602 0.5887 0.047 Uiso 1 1 calc R U .
H8C H 0.0927 0.3847 0.5708 0.047 Uiso 1 1 calc R U .
Be1 Be 0.0000 0.35278(16) 0.2500 0.0144(2) Uani 1 2 d S T P

loop_
_atom_site_aniso_label
_atom_site_aniso_U_11
_atom_site_aniso_U_22
_atom_site_aniso_U_33
_atom_site_aniso_U_23
_atom_site_aniso_U_13
_atom_site_aniso_U_12
S1 0.01507(8) 0.01704(9) 0.01257(8) -0.00031(6) 0.00641(6) -0.00152(6)
Si1 0.01506(10) 0.01697(11) 0.01576(10) -0.00224(7) 0.00571(8) -0.00417(7)
Si2 0.01461(10) 0.01724(11) 0.01750(10) 0.00034(7) 0.00706(8) -0.00334(7)
N1 0.0160(3) 0.0166(3) 0.0132(3) -0.0012(2) 0.0069(2) -0.0041(2)
N2 0.0146(3) 0.0188(3) 0.0136(3) -0.0015(2) 0.0058(2) -0.0044(2)
C1 0.0301(4) 0.0249(4) 0.0265(4) -0.0094(3) 0.0123(4) -0.0043(3)
C2 0.0250(4) 0.0256(4) 0.0247(4) 0.0028(3) 0.0120(3) -0.0065(3)
C3 0.0167(4) 0.0369(5) 0.0291(4) 0.0004(4) 0.0053(3) -0.0041(3)
C4 0.0307(4) 0.0214(4) 0.0255(4) 0.0024(3) 0.0138(3) -0.0065(3)
C5 0.0266(4) 0.0289(5) 0.0203(4) -0.0035(3) 0.0075(3) -0.0105(3)
C6 0.0204(4) 0.0328(5) 0.0394(5) 0.0014(4) 0.0149(4) 0.0030(3)
C7 0.0229(4) 0.0222(4) 0.0161(3) 0.0045(3) 0.0055(3) -0.0012(3)
C8 0.0312(5) 0.0344(5) 0.0174(4) 0.0048(3) 0.0003(3) -0.0085(4)
Be1 0.0133(5) 0.0157(6) 0.0140(5) 0.000 0.0058(5) 0.000

loop_
_atom_type_symbol
_atom_type_description
_atom_type_scat_dispersion_real
_atom_type_scat_dispersion_imag
_atom_type_scat_source
C C 0.0033 0.0016 'International Tables Vol C Tables 4.2.6.8 and 6.1.1.4'
H H 0.0000 0.0000 'International Tables Vol C Tables 4.2.6.8 and 6.1.1.4'
Be Be 0.0005 0.0002 'International Tables Vol C Tables 4.2.6.8 and 6.1.1.4'
N N 0.0061 0.0033 'International Tables Vol C Tables 4.2.6.8 and 6.1.1.4'
Si Si 0.0817 0.0704 'International Tables Vol C Tables 4.2.6.8 and 6.1.1.4'
S S 0.1246 0.1234 'International Tables Vol C Tables 4.2.6.8 and 6.1.1.4'

loop_
_geom_angle_atom_site_label_1
_geom_angle_atom_site_label_2
_geom_angle_atom_site_label_3
_geom_angle
_geom_angle_site_symmetry_1
_geom_angle_site_symmetry_3
N1 S1 N2 93.59(3) . .
N1 S1 C7 106.36(4) . .
N2 S1 C7 104.18(4) . .
N1 S1 Be1 47.52(3) . .
N2 S1 Be1 46.44(4) . .
C7 S1 Be1 117.33(4) . .
N1 Si1 C2 107.01(4) . .
N1 Si1 C1 111.46(4) . .
C2 Si1 C1 110.91(5) . .
N1 Si1 C3 112.54(4) . .
C2 Si1 C3 106.06(5) . .
C1 Si1 C3 108.73(5) . .
N2 Si2 C5 106.05(4) . .
N2 Si2 C4 111.53(4) . .
C5 Si2 C4 109.44(5) . .
N2 Si2 C6 112.26(4) . .
C5 Si2 C6 109.74(5) . .
C4 Si2 C6 107.80(5) . .
S1 N1 Si1 129.29(4) . .
S1 N1 Be1 89.68(4) . .
Si1 N1 Be1 136.65(5) . .
S1 N2 Si2 126.33(4) . .
S1 N2 Be1 90.56(4) . .
Si2 N2 Be1 137.38(4) . .
C8 C7 S1 111.07(7) . .
N2 Be1 N2 129.60(10) . 2
N2 Be1 N1 119.03(3) . 2
N2 Be1 N1 85.48(3) 2 2
N2 Be1 N1 85.48(3) . .
N2 Be1 N1 119.03(3) 2 .
N1 Be1 N1 122.97(10) 2 .
N2 Be1 S1 43.00(2) . .
N2 Be1 S1 143.87(5) 2 .
N1 Be1 S1 130.41(5) 2 .
N1 Be1 S1 42.80(2) . .
N2 Be1 S1 143.86(5) . 2
N2 Be1 S1 43.00(2) 2 2
N1 Be1 S1 42.80(2) 2 2
N1 Be1 S1 130.41(5) . 2
S1 Be1 S1 169.73(7) . 2

loop_
_geom_bond_atom_site_label_1
_geom_bond_atom_site_label_2
_geom_bond_distance
_geom_bond_site_symmetry_2
S1 N1 1.6165(7) .
S1 N2 1.6224(7) .
S1 C7 1.8092(9) .
S1 Be1 2.3789(3) .
Si1 N1 1.7241(7) .
Si1 C2 1.8650(9) .
Si1 C1 1.8693(10) .
Si1 C3 1.8735(10) .
Si2 N2 1.7212(7) .
Si2 C5 1.8609(10) .
Si2 C4 1.8660(9) .
Si2 C6 1.8692(10) .
N1 Be1 1.7544(10) .
N2 Be1 1.7240(9) .
C7 C8 1.5210(13) .
Be1 N2 1.7240(9) 2
Be1 N1 1.7544(10) 2
Be1 S1 2.3790(3) 2
